data_4080924
loop_
_publ_author_name
'Reindl, Stefan A.'
'P\"othig, Alexander'
'Drees, Markus'
'Bechlars, Bettina'
'Herdtweck, Eberhardt'
'Herrmann, Wolfgang A.'
'K\"uhn, Fritz E.'

_publ_section_title
;
 Pyrazolato-Bridged Dinuclear Complexes of Ruthenium(II) and Rhodium(III)
 with N-Heterocyclic Carbene Ligands: Synthesis, Characterization, and
 Electrochemical Properties
;
_journal_issue 15
_journal_name_full Organometallics
_journal_page_first 4082
_journal_paper_doi 10.1021/om400106f
_journal_volume 32
_journal_year 2013
_chemical_formula_moiety 'C33 H47 Cl3 N6 Rh2, 2(F6 P)'
_chemical_formula_sum 'C33 H47 Cl3 F12 N6 P2 Rh2'
_chemical_formula_weight 1129.88
_space_group_IT_number 15
_symmetry_cell_setting monoclinic
_symmetry_Int_Tables_number 15
_symmetry_space_group_name_Hall '-C 2yc'
_symmetry_space_group_name_H-M 'C 1 2/c 1'
_atom_sites_solution_hydrogens geom
_atom_sites_solution_primary direct
_atom_sites_solution_secondary difmap
_cell_angle_alpha 90
_cell_angle_beta 114.723(2)
_cell_angle_gamma 90
_cell_formula_units_Z 4
_cell_length_a 24.8183(12)
_cell_length_b 8.8631(4)
_cell_length_c 22.7017(11)
_cell_measurement_reflns_used 9951
_cell_measurement_temperature 123
_cell_measurement_theta_max 25.3477
_cell_measurement_theta_min 2.4692
_cell_volume 4535.9(4)
_computing_cell_refinement 'SAINT (Bruker, 2008b)'
_computing_data_collection 'APEX II Control Software (Bruker, 2008a)'
_computing_data_reduction 'SAINT (Bruker, 2008b)'
_computing_molecular_graphics 'PLATON (Spek, 2011)'
_computing_publication_material 'PLATON (Spek, 2011), enCIFer (Allen, 2004)'
_computing_structure_refinement 'SHELXL97 (Sheldrick, 1997)'
_computing_structure_solution 'SHELXS97 (Sheldrick, 1997)'
_diffrn_ambient_temperature 123
_diffrn_detector ' CCD plate '
_diffrn_detector_area_resol_mean 16
_diffrn_measured_fraction_theta_full 0.998
_diffrn_measured_fraction_theta_max 0.998
_diffrn_measurement_device ' \k-geometry diffractometer '
_diffrn_measurement_device_type ' Bruker APEX-II CCD '
_diffrn_measurement_method ' phi- and omega-rotation '
_diffrn_radiation_monochromator graphite
_diffrn_radiation_probe x-ray
_diffrn_radiation_source 'rotating anode FR591'
_diffrn_radiation_type MoK\a
_diffrn_radiation_wavelength 0.71073
_diffrn_reflns_av_R_equivalents 0.0426
_diffrn_reflns_av_sigmaI/netI 0.0198
_diffrn_reflns_limit_h_max 29
_diffrn_reflns_limit_h_min -29
_diffrn_reflns_limit_k_max 10
_diffrn_reflns_limit_k_min -10
_diffrn_reflns_limit_l_max 27
_diffrn_reflns_limit_l_min -27
_diffrn_reflns_number 44055
_diffrn_reflns_reduction_process
;
;
_diffrn_reflns_theta_full 25.35
_diffrn_reflns_theta_max 25.35
_diffrn_reflns_theta_min 1.81
_exptl_absorpt_coefficient_mu 1.056
_exptl_absorpt_correction_T_max 0.831
_exptl_absorpt_correction_T_min 0.519
_exptl_absorpt_correction_type multi-scan
_exptl_absorpt_process_details 'SADABS, Bruker, 2008b'
_exptl_crystal_colour red
_exptl_crystal_density_diffrn 1.655
_exptl_crystal_density_method 'Not Measured'
_exptl_crystal_description fragment
_exptl_crystal_F_000 2264
_exptl_crystal_size_max 0.710
_exptl_crystal_size_mid 0.420
_exptl_crystal_size_min 0.180
_platon_squeeze_details
;
The unit cell contains 3 acetonitrile molecules which have been treated as a 
diffuse contribution to the overall scattering without specific atom positions 
by SQUEEZE/PLATON.
;
_refine_diff_density_max 0.781
_refine_diff_density_min -0.529
_refine_diff_density_rms 0.103
_refine_ls_extinction_method none
_refine_ls_goodness_of_fit_ref 1.091
_refine_ls_hydrogen_treatment constr
_refine_ls_matrix_type full
_refine_ls_number_parameters 269
_refine_ls_number_reflns 4145
_refine_ls_number_restraints 0
_refine_ls_restrained_S_all 1.091
_refine_ls_R_factor_all 0.0295
_refine_ls_R_factor_gt 0.0287
_refine_ls_shift/su_max 0.001
_refine_ls_shift/su_mean 0.000
_refine_ls_structure_factor_coef Fsqd
_refine_ls_weighting_details 'calc w=1/[\s^2^(Fo^2^)+(0.0485P)^2^+12.9982P] where P=(Fo^2^+2Fc^2^)/3'
_refine_ls_weighting_scheme calc
_refine_ls_wR_factor_gt 0.0835
_refine_ls_wR_factor_ref 0.0843
_reflns_number_gt 3994
_reflns_number_total 4145
_reflns_threshold_expression I>2\s(I)
_cod_data_source_file om400106f_si_002.cif
_cod_data_source_block Compound_4
_cod_depositor_comments
;
The following automatic conversions were performed:

'_symmetry_cell_setting' value 'Monoclinic' changed to 'monoclinic'
according to /home/saulius/struct/CIF-dictionaries/cif_core.dic
dictionary named 'cif_core.dic' version 2.4.2 from 2011-04-26.

Automatic conversion script
Id: cif_fix_values 1891 2012-01-12 08:04:46Z andrius 
;
_cod_original_sg_symbol_H-M 'C 2/c'
_cod_database_code 4080924

loop_
_symmetry_equiv_pos_site_id
_symmetry_equiv_pos_as_xyz
1 x,y,z
2 -x,y,1/2-z
3 -x,-y,-z
4 x,-y,1/2+z
5 1/2+x,1/2+y,z
6 1/2-x,1/2+y,1/2-z
7 1/2-x,1/2-y,-z
8 1/2+x,1/2-y,1/2+z

loop_
_atom_site_aniso_label
_atom_site_aniso_U_11
_atom_site_aniso_U_22
_atom_site_aniso_U_33
_atom_site_aniso_U_23
_atom_site_aniso_U_13
_atom_site_aniso_U_12
Rh1 0.0142(1) 0.0127(1) 0.0181(1) 0.0012(1) 0.0063(1) -0.0002(1)
Cl1 0.0259(3) 0.0241(3) 0.0203(3) 0.0045(2) 0.0064(3) -0.0012(3)
Cl2 0.0208(4) 0.0119(4) 0.0388(5) 0.0000 0.0130(4) 0.0000
N1 0.0181(10) 0.0115(10) 0.0207(10) 0.0005(8) 0.0055(8) 0.0008(8)
N2 0.0271(12) 0.0182(11) 0.0252(11) -0.0023(9) 0.0150(10) 0.0017(9)
N3 0.0446(15) 0.0224(12) 0.0203(11) -0.0013(9) 0.0167(11) -0.0019(11)
C1 0.0297(15) 0.0186(12) 0.0262(14) -0.0018(11) 0.0174(12) 0.0003(11)
C2 0.056(2) 0.0257(15) 0.0217(14) 0.0027(12) 0.0134(14) 0.0022(14)
C3 0.0447(17) 0.0204(14) 0.0267(14) 0.0028(11) 0.0167(13) 0.0045(12)
C4 0.0233(13) 0.0190(12) 0.0281(13) -0.0045(11) 0.0123(11) 0.0012(10)
C5 0.0182(12) 0.0149(12) 0.0211(12) -0.0014(10) 0.0058(10) 0.0007(9)
C6 0.0260(19) 0.0120(16) 0.031(2) 0.0000 0.0118(16) 0.0000
C7 0.057(2) 0.0257(15) 0.0248(14) -0.0061(12) 0.0161(14) -0.0087(14)
C8 0.0164(12) 0.0343(16) 0.0221(13) -0.0073(11) 0.0032(10) -0.0020(11)
C9 0.0174(13) 0.0326(15) 0.0215(13) 0.0044(12) 0.0019(11) -0.0015(12)
C10 0.0126(12) 0.0265(14) 0.0299(14) -0.0048(11) 0.0010(11) 0.0025(10)
C11 0.0127(13) 0.0437(17) 0.0211(13) -0.0005(12) 0.0047(11) -0.0027(11)
C12 0.0168(12) 0.0234(14) 0.0320(15) 0.0027(11) 0.0021(11) -0.0050(10)
C13 0.0362(18) 0.060(2) 0.0378(18) -0.0254(17) 0.0118(15) 0.0004(16)
C14 0.0439(19) 0.057(2) 0.0311(17) 0.0204(16) 0.0052(15) -0.0096(17)
C15 0.0299(17) 0.0364(19) 0.059(2) -0.0155(16) -0.0026(15) 0.0131(14)
C16 0.0241(17) 0.091(3) 0.0320(17) -0.0039(18) 0.0153(14) -0.0088(17)
C17 0.0381(18) 0.0296(18) 0.067(2) 0.0124(16) 0.0071(17) -0.0123(14)
P1 0.0232(4) 0.0554(5) 0.0220(4) -0.0028(3) 0.0085(3) 0.0005(4)
F1 0.0461(12) 0.0558(13) 0.0503(12) -0.0083(10) 0.0253(10) -0.0093(10)
F2 0.0392(12) 0.0878(18) 0.0297(11) -0.0064(10) -0.0016(9) 0.0075(11)
F3 0.0741(17) 0.118(3) 0.0889(19) -0.0049(18) 0.0548(16) -0.0343(17)
F4 0.0632(16) 0.099(2) 0.0222(10) 0.0012(11) 0.0074(10) 0.0089(14)
F5 0.0627(13) 0.0481(12) 0.0432(11) 0.0075(10) 0.0211(10) 0.0134(10)
F6 0.0539(14) 0.097(2) 0.0611(14) -0.0174(14) 0.0267(12) 0.0255(14)

loop_
_atom_site_label
_atom_site_type_symbol
_atom_site_thermal_displace_type
_atom_site_fract_x
_atom_site_fract_y
_atom_site_fract_z
_atom_site_occupancy
_atom_site_U_iso_or_equiv
_atom_site_calc_flag
_atom_site_refinement_flags
Rh1 Rh Uani 0.07477(1) 0.26899(2) 0.24209(1) 1.000 0.0152(1) d .
Cl1 Cl Uani 0.03035(3) 0.30192(8) 0.12567(3) 1.000 0.0245(2) d .
Cl2 Cl Uani 0.00000 0.43523(9) 0.25000 1.000 0.0237(3) d S
N1 N Uani 0.01441(9) 0.0860(2) 0.23051(10) 1.000 0.0177(6) d .
N2 N Uani 0.00445(10) -0.1548(3) 0.10883(11) 1.000 0.0221(7) d .
N3 N Uani -0.05009(12) -0.3061(3) 0.03311(11) 1.000 0.0280(7) d .
C1 C Uani -0.00707(12) -0.2993(3) 0.09269(13) 1.000 0.0229(8) d .
C2 C Uani -0.06627(16) -0.1608(3) 0.01096(14) 1.000 0.0354(10) d .
C3 C Uani -0.03263(14) -0.0662(3) 0.05784(13) 1.000 0.0300(9) d .
C4 C Uani 0.04962(11) -0.0978(3) 0.17113(13) 1.000 0.0229(7) d .
C5 C Uani 0.02301(11) -0.0594(3) 0.21767(12) 1.000 0.0189(7) d .
C6 C Uani 0.00000 -0.1552(4) 0.25000 1.000 0.0230(11) d S
C7 C Uani -0.07574(16) -0.4449(3) -0.00361(14) 1.000 0.0362(10) d .
C8 C Uani 0.13887(12) 0.3571(3) 0.33361(13) 1.000 0.0259(8) d .
C9 C Uani 0.14268(12) 0.1978(3) 0.33380(13) 1.000 0.0259(8) d .
C10 C Uani 0.15928(11) 0.1546(3) 0.28279(14) 1.000 0.0257(8) d .
C11 C Uani 0.16399(12) 0.2879(4) 0.25034(14) 1.000 0.0266(8) d .
C12 C Uani 0.15070(12) 0.4139(3) 0.28095(14) 1.000 0.0268(8) d .
C13 C Uani 0.12648(15) 0.4478(5) 0.38227(16) 1.000 0.0459(11) d .
C14 C Uani 0.13487(16) 0.0923(5) 0.38163(16) 1.000 0.0475(11) d .
C15 C Uani 0.17909(14) -0.0002(4) 0.27451(19) 1.000 0.0489(11) d .
C16 C Uani 0.18092(15) 0.2941(5) 0.19433(17) 1.000 0.0478(13) d .
C17 C Uani 0.15346(16) 0.5791(4) 0.2667(2) 1.000 0.0499(11) d .
P1 P Uani 0.16954(4) 0.79051(11) 0.09276(4) 1.000 0.0339(3) d .
F1 F Uani 0.12128(9) 0.6896(3) 0.10484(10) 1.000 0.0490(7) d .
F2 F Uani 0.20977(10) 0.7854(3) 0.16927(10) 1.000 0.0576(8) d .
F3 F Uani 0.21828(13) 0.8878(4) 0.08286(14) 1.000 0.0867(13) d .
F4 F Uani 0.12831(11) 0.7896(3) 0.01756(10) 1.000 0.0650(9) d .
F5 F Uani 0.13752(10) 0.9396(3) 0.10288(10) 1.000 0.0517(7) d .
F6 F Uani 0.20058(10) 0.6397(3) 0.08367(12) 1.000 0.0698(9) d .
H1 H Uiso 0.01220 -0.38320 0.11920 1.000 0.0270 c R
H2 H Uiso -0.09600 -0.13290 -0.03020 1.000 0.0430 c R
H3 H Uiso -0.03400 0.04090 0.05640 1.000 0.0360 c R
H4A H Uiso 0.06860 -0.00670 0.16300 1.000 0.0280 c R
H4B H Uiso 0.08070 -0.17540 0.19080 1.000 0.0280 c R
H6 H Uiso 0.00000 -0.26230 0.25000 1.000 0.0270 c SR
H7A H Uiso -0.05500 -0.53290 0.02200 1.000 0.0540 c R
H7B H Uiso -0.07140 -0.44350 -0.04460 1.000 0.0540 c R
H7C H Uiso -0.11790 -0.45070 -0.01270 1.000 0.0540 c R
H13A H Uiso 0.09410 0.40080 0.38960 1.000 0.0690 c R
H13B H Uiso 0.11510 0.55050 0.36580 1.000 0.0690 c R
H13C H Uiso 0.16220 0.45140 0.42320 1.000 0.0690 c R
H14A H Uiso 0.17300 0.07830 0.41900 1.000 0.0710 c R
H14B H Uiso 0.12040 -0.00540 0.36080 1.000 0.0710 c R
H14C H Uiso 0.10610 0.13530 0.39620 1.000 0.0710 c R
H15A H Uiso 0.17630 -0.01120 0.23030 1.000 0.0730 c R
H15B H Uiso 0.15370 -0.07540 0.28200 1.000 0.0730 c R
H15C H Uiso 0.22030 -0.01530 0.30570 1.000 0.0730 c R
H16A H Uiso 0.22420 0.29240 0.21060 1.000 0.0720 c R
H16B H Uiso 0.16550 0.38710 0.16970 1.000 0.0720 c R
H16C H Uiso 0.16410 0.20680 0.16610 1.000 0.0720 c R
H17A H Uiso 0.19220 0.61990 0.29580 1.000 0.0750 c R
H17B H Uiso 0.12210 0.63340 0.27340 1.000 0.0750 c R
H17C H Uiso 0.14790 0.59140 0.22160 1.000 0.0750 c R

loop_
_atom_type_symbol
_atom_type_description
_atom_type_scat_dispersion_real
_atom_type_scat_dispersion_imag
_atom_type_scat_source
C C 0.0033 0.0016 ' International Tables Vol C Tables 4.2.6.8 and 6.1.1.4'
H H 0.0000 0.0000 ' International Tables Vol C Tables 4.2.6.8 and 6.1.1.4'
Cl Cl 0.1484 0.1585 ' International Tables Vol C Tables 4.2.6.8 and 6.1.1.4'
F F 0.0171 0.0103 ' International Tables Vol C Tables 4.2.6.8 and 6.1.1.4'
N N 0.0061 0.0033 ' International Tables Vol C Tables 4.2.6.8 and 6.1.1.4'
P P 0.1023 0.0942 ' International Tables Vol C Tables 4.2.6.8 and 6.1.1.4'
Rh Rh -1.1178 0.9187 ' International Tables Vol C Tables 4.2.6.8 and 6.1.1.4'

loop_
_geom_angle_atom_site_label_1
_geom_angle_atom_site_label_2
_geom_angle_atom_site_label_3
_geom_angle
_geom_angle_site_symmetry_1
_geom_angle_site_symmetry_3
_geom_angle_publ_flag
Cl1 Rh1 Cl2 89.68(2) . . yes
Cl1 Rh1 N1 88.94(6) . . yes
Cl1 Rh1 C8 145.18(8) . . yes
Cl1 Rh1 C9 155.05(8) . . yes
Cl1 Rh1 C10 116.22(8) . . yes
Cl1 Rh1 C11 93.90(8) . . yes
Cl1 Rh1 C12 107.35(8) . . yes
Cl2 Rh1 N1 87.24(6) . . yes
Cl2 Rh1 C8 89.29(8) . . yes
Cl2 Rh1 C9 114.74(8) . . yes
Cl2 Rh1 C10 152.48(8) . . yes
Cl2 Rh1 C11 137.37(10) . . yes
Cl2 Rh1 C12 99.97(8) . . yes
N1 Rh1 C8 125.75(9) . . yes
N1 Rh1 C9 96.94(9) . . yes
N1 Rh1 C10 101.58(9) . . yes
N1 Rh1 C11 135.23(11) . . yes
N1 Rh1 C12 162.07(9) . . yes
C8 Rh1 C9 38.24(10) . . yes
C8 Rh1 C10 64.31(11) . . yes
C8 Rh1 C11 64.64(12) . . yes
C8 Rh1 C12 38.94(11) . . yes
C9 Rh1 C10 38.85(11) . . yes
C9 Rh1 C11 65.00(12) . . yes
C9 Rh1 C12 65.14(11) . . yes
C10 Rh1 C11 38.57(12) . . yes
C10 Rh1 C12 64.88(11) . . yes
C11 Rh1 C12 38.79(12) . . yes
Rh1 Cl2 Rh1 105.50(3) . 2_555 yes
F4 P1 F6 89.17(14) . . yes
F5 P1 F6 178.50(15) . . yes
F1 P1 F2 88.30(13) . . yes
F1 P1 F3 178.33(15) . . yes
F1 P1 F4 89.40(13) . . yes
F1 P1 F5 89.13(14) . . yes
F1 P1 F6 89.46(14) . . yes
F2 P1 F3 90.15(15) . . yes
F2 P1 F4 177.57(15) . . yes
F2 P1 F5 89.40(13) . . yes
F2 P1 F6 90.05(14) . . yes
F3 P1 F4 92.15(15) . . yes
F3 P1 F5 91.46(17) . . yes
F3 P1 F6 89.94(17) . . yes
F4 P1 F5 91.33(13) . . yes
Rh1 N1 C5 125.36(19) . . yes
Rh1 N1 N1 116.95(14) . 2_555 yes
N1 N1 C5 108.33(19) 2_555 . yes
C1 N2 C4 125.6(2) . . yes
C1 N2 C3 109.0(2) . . yes
C3 N2 C4 125.4(2) . . yes
C2 N3 C7 125.6(2) . . yes
C1 N3 C2 108.4(2) . . yes
C1 N3 C7 126.0(3) . . yes
N2 C1 N3 108.2(2) . . yes
N3 C2 C3 107.8(3) . . yes
N2 C3 C2 106.6(2) . . yes
N2 C4 C5 111.7(2) . . yes
C4 C5 C6 129.2(2) . . no
N1 C5 C4 121.4(2) . . yes
N1 C5 C6 109.3(2) . . yes
C5 C6 C5 104.8(3) . 2_555 no
Rh1 C8 C9 70.40(16) . . yes
Rh1 C8 C12 69.62(16) . . yes
Rh1 C8 C13 127.3(2) . . yes
C9 C8 C12 108.4(2) . . no
C9 C8 C13 124.6(3) . . no
C12 C8 C13 127.0(3) . . no
Rh1 C9 C8 71.36(16) . . yes
Rh1 C9 C10 70.76(16) . . yes
Rh1 C9 C14 126.5(2) . . yes
C8 C9 C10 107.8(2) . . no
C8 C9 C14 126.4(3) . . no
C10 C9 C14 125.7(3) . . no
Rh1 C10 C9 70.39(17) . . yes
Rh1 C10 C11 70.36(17) . . yes
Rh1 C10 C15 133.5(2) . . yes
C9 C10 C11 108.1(2) . . no
C11 C10 C15 126.5(3) . . no
C9 C10 C15 124.5(3) . . no
C10 C11 C16 125.7(3) . . no
C10 C11 C12 108.2(3) . . no
Rh1 C11 C10 71.07(18) . . yes
Rh1 C11 C12 70.34(18) . . yes
Rh1 C11 C16 125.0(2) . . yes
C12 C11 C16 126.1(3) . . no
C11 C12 C17 128.0(3) . . no
Rh1 C12 C11 70.88(17) . . yes
Rh1 C12 C8 71.45(17) . . yes
C8 C12 C17 124.2(3) . . no
Rh1 C12 C17 127.2(2) . . yes
C8 C12 C11 107.5(2) . . no
N2 C1 H1 126.00 . . no
N3 C1 H1 126.00 . . no
N3 C2 H2 126.00 . . no
C3 C2 H2 126.00 . . no
N2 C3 H3 127.00 . . no
C2 C3 H3 127.00 . . no
N2 C4 H4A 109.00 . . no
N2 C4 H4B 109.00 . . no
C5 C4 H4A 109.00 . . no
C5 C4 H4B 109.00 . . no
H4A C4 H4B 108.00 . . no
C5 C6 H6 128.00 . . no
C5 C6 H6 128.00 2_555 . no
N3 C7 H7A 109.00 . . no
N3 C7 H7B 109.00 . . no
N3 C7 H7C 109.00 . . no
H7A C7 H7B 110.00 . . no
H7A C7 H7C 109.00 . . no
H7B C7 H7C 109.00 . . no
H13B C13 H13C 109.00 . . no
C8 C13 H13A 109.00 . . no
C8 C13 H13B 109.00 . . no
C8 C13 H13C 109.00 . . no
H13A C13 H13B 110.00 . . no
H13A C13 H13C 110.00 . . no
C9 C14 H14C 109.00 . . no
C9 C14 H14A 110.00 . . no
C9 C14 H14B 109.00 . . no
H14B C14 H14C 110.00 . . no
H14A C14 H14B 109.00 . . no
H14A C14 H14C 109.00 . . no
C10 C15 H15C 109.00 . . no
C10 C15 H15A 109.00 . . no
C10 C15 H15B 109.00 . . no
H15A C15 H15B 110.00 . . no
H15A C15 H15C 109.00 . . no
H15B C15 H15C 110.00 . . no
C11 C16 H16A 109.00 . . no
C11 C16 H16B 110.00 . . no
C11 C16 H16C 109.00 . . no
H16A C16 H16B 109.00 . . no
H16A C16 H16C 110.00 . . no
H16B C16 H16C 109.00 . . no
C12 C17 H17A 109.00 . . no
C12 C17 H17B 109.00 . . no
C12 C17 H17C 109.00 . . no
H17A C17 H17B 109.00 . . no
H17A C17 H17C 109.00 . . no
H17B C17 H17C 109.00 . . no

loop_
_geom_bond_atom_site_label_1
_geom_bond_atom_site_label_2
_geom_bond_distance
_geom_bond_site_symmetry_2
_geom_bond_publ_flag
Rh1 Cl1 2.4183(7) . yes
Rh1 Cl2 2.4343(5) . yes
Rh1 N1 2.148(2) . yes
Rh1 C8 2.166(3) . yes
Rh1 C9 2.154(3) . yes
Rh1 C10 2.159(3) . yes
Rh1 C11 2.149(3) . yes
Rh1 C12 2.142(3) . yes
P1 F2 1.602(2) . yes
P1 F3 1.576(4) . yes
P1 F4 1.581(2) . yes
P1 F5 1.607(3) . yes
P1 F6 1.599(3) . yes
P1 F1 1.608(3) . yes
N1 C5 1.358(3) . yes
N1 N1 1.351(3) 2_555 yes
N2 C4 1.479(4) . yes
N2 C1 1.330(4) . yes
N2 C3 1.383(4) . yes
N3 C2 1.380(4) . yes
N3 C1 1.329(4) . yes
N3 C7 1.473(4) . yes
C2 C3 1.338(4) . no
C4 C5 1.501(4) . no
C5 C6 1.392(3) . no
C8 C13 1.498(5) . no
C8 C9 1.415(4) . no
C8 C12 1.436(4) . no
C9 C10 1.434(4) . no
C9 C14 1.506(5) . no
C10 C11 1.423(4) . no
C10 C15 1.496(5) . no
C11 C12 1.425(4) . no
C11 C16 1.498(5) . no
C12 C17 1.507(4) . no
C1 H1 0.9500 . no
C2 H2 0.9500 . no
C3 H3 0.9500 . no
C4 H4B 0.9900 . no
C4 H4A 0.9900 . no
C6 H6 0.9500 . no
C7 H7C 0.9800 . no
C7 H7A 0.9800 . no
C7 H7B 0.9800 . no
C13 H13B 0.9800 . no
C13 H13C 0.9800 . no
C13 H13A 0.9800 . no
C14 H14C 0.9800 . no
C14 H14A 0.9800 . no
C14 H14B 0.9800 . no
C15 H15B 0.9800 . no
C15 H15A 0.9800 . no
C15 H15C 0.9800 . no
C16 H16B 0.9800 . no
C16 H16A 0.9800 . no
C16 H16C 0.9800 . no
C17 H17C 0.9800 . no
C17 H17A 0.9800 . no
C17 H17B 0.9800 . no

loop_
_geom_hbond_atom_site_label_D
_geom_hbond_atom_site_label_H
_geom_hbond_atom_site_label_A
_geom_hbond_distance_DH
_geom_hbond_distance_HA
_geom_hbond_distance_DA
_geom_hbond_angle_DHA
_geom_hbond_site_symmetry_A
_geom_hbond_publ_flag
C1 H1 Cl1 0.9500 2.8200 3.652(3) 147.00 1_545 yes
C2 H2 F5 0.9500 2.3000 3.135(4) 146.00 3_565 yes
C6 H6 Cl2 0.9500 2.6800 3.630(4) 180.00 1_545 yes
C7 H7A Cl1 0.9800 2.8300 3.757(3) 158.00 1_545 yes
C7 H7B Cl1 0.9800 2.7500 3.628(4) 149.00 3_555 yes
C16 H16A F2 0.9800 2.5300 3.151(4) 121.00 6_545 yes

loop_
_geom_torsion_atom_site_label_1
_geom_torsion_atom_site_label_2
_geom_torsion_atom_site_label_3
_geom_torsion_atom_site_label_4
_geom_torsion
_geom_torsion_site_symmetry_1
_geom_torsion_site_symmetry_3
_geom_torsion_site_symmetry_4
_geom_torsion_publ_flag
Cl1 Rh1 Cl2 Rh1 98.48(2) . . 2_555 no
N1 Rh1 Cl2 Rh1 9.52(6) . . 2_555 no
C8 Rh1 Cl2 Rh1 -116.33(7) . . 2_555 no
C9 Rh1 Cl2 Rh1 -86.85(9) . . 2_555 no
C10 Rh1 Cl2 Rh1 -100.52(16) . . 2_555 no
C11 Rh1 Cl2 Rh1 -166.11(12) . . 2_555 no
C12 Rh1 Cl2 Rh1 -153.96(8) . . 2_555 no
Cl1 Rh1 N1 C5 85.17(19) . . . no
Cl1 Rh1 N1 N1 -132.32(16) . . 2_555 no
Cl2 Rh1 N1 C5 174.9(2) . . . no
Cl2 Rh1 N1 N1 -42.59(16) . . 2_555 no
C8 Rh1 N1 C5 -98.0(2) . . . no
C8 Rh1 N1 N1 44.6(2) . . 2_555 no
C9 Rh1 N1 C5 -70.5(2) . . . no
C9 Rh1 N1 N1 72.00(18) . . 2_555 no
C10 Rh1 N1 C5 -31.4(2) . . . no
C10 Rh1 N1 N1 111.11(18) . . 2_555 no
C11 Rh1 N1 C5 -9.3(3) . . . no
C11 Rh1 N1 N1 133.20(18) . . 2_555 no
Cl1 Rh1 C8 C9 -137.80(16) . . . no
Cl1 Rh1 C8 C12 -18.5(2) . . . no
Cl1 Rh1 C8 C13 103.2(3) . . . no
Cl2 Rh1 C8 C9 133.77(17) . . . no
Cl2 Rh1 C8 C12 -106.90(16) . . . no
Cl2 Rh1 C8 C13 14.7(3) . . . no
N1 Rh1 C8 C9 47.7(2) . . . no
N1 Rh1 C8 C12 167.01(15) . . . no
N1 Rh1 C8 C13 -71.4(3) . . . no
C9 Rh1 C8 C12 119.3(3) . . . no
C9 Rh1 C8 C13 -119.1(4) . . . no
C10 Rh1 C8 C9 -38.20(18) . . . no
C10 Rh1 C8 C12 81.13(18) . . . no
C10 Rh1 C8 C13 -157.3(3) . . . no
C11 Rh1 C8 C9 -81.1(2) . . . no
C11 Rh1 C8 C12 38.19(18) . . . no
C11 Rh1 C8 C13 159.8(3) . . . no
C12 Rh1 C8 C9 -119.3(3) . . . no
C12 Rh1 C8 C13 121.6(3) . . . no
Cl1 Rh1 C9 C8 114.6(2) . . . no
Cl1 Rh1 C9 C10 -2.7(3) . . . no
Cl1 Rh1 C9 C14 -123.4(3) . . . no
Cl2 Rh1 C9 C8 -52.66(19) . . . no
Cl2 Rh1 C9 C10 -169.98(13) . . . no
Cl2 Rh1 C9 C14 69.3(3) . . . no
N1 Rh1 C9 C8 -142.81(18) . . . no
N1 Rh1 C9 C10 99.87(16) . . . no
N1 Rh1 C9 C14 -20.9(3) . . . no
C8 Rh1 C9 C10 -117.3(2) . . . no
C8 Rh1 C9 C14 122.0(4) . . . no
C10 Rh1 C9 C8 117.3(2) . . . no
C10 Rh1 C9 C14 -120.7(3) . . . no
C11 Rh1 C9 C8 80.1(2) . . . no
C11 Rh1 C9 C10 -37.21(17) . . . no
C11 Rh1 C9 C14 -157.9(3) . . . no
C12 Rh1 C9 C8 37.15(18) . . . no
C12 Rh1 C9 C10 -80.17(18) . . . no
C12 Rh1 C9 C14 159.1(3) . . . no
Cl1 Rh1 C10 C9 178.73(13) . . . no
Cl1 Rh1 C10 C11 60.28(18) . . . no
Cl1 Rh1 C10 C15 -61.8(3) . . . no
Cl2 Rh1 C10 C9 20.0(3) . . . no
Cl2 Rh1 C10 C11 -98.5(2) . . . no
Cl2 Rh1 C10 C15 139.5(3) . . . no
N1 Rh1 C10 C9 -86.68(16) . . . no
N1 Rh1 C10 C11 154.86(16) . . . no
N1 Rh1 C10 C15 32.8(3) . . . no
C8 Rh1 C10 C9 37.60(16) . . . no
C8 Rh1 C10 C11 -80.86(18) . . . no
C8 Rh1 C10 C15 157.1(3) . . . no
C9 Rh1 C10 C11 -118.5(2) . . . no
C9 Rh1 C10 C15 119.5(4) . . . no
C11 Rh1 C10 C9 118.5(2) . . . no
C11 Rh1 C10 C15 -122.1(4) . . . no
C12 Rh1 C10 C9 80.90(17) . . . no
C12 Rh1 C10 C11 -37.56(17) . . . no
C12 Rh1 C10 C15 -159.6(3) . . . no
Cl1 Rh1 C11 C10 -128.66(16) . . . no
Cl1 Rh1 C11 C12 113.10(16) . . . no
Cl1 Rh1 C11 C16 -7.8(3) . . . no
Cl2 Rh1 C11 C10 137.57(15) . . . no
Cl2 Rh1 C11 C12 19.3(2) . . . no
Cl2 Rh1 C11 C16 -101.6(3) . . . no
N1 Rh1 C11 C10 -36.2(2) . . . no
N1 Rh1 C11 C12 -154.47(15) . . . no
N1 Rh1 C11 C16 84.6(3) . . . no
C8 Rh1 C11 C10 79.91(17) . . . no
C8 Rh1 C11 C12 -38.34(16) . . . no
C8 Rh1 C11 C16 -159.3(4) . . . no
C9 Rh1 C11 C10 37.48(16) . . . no
C9 Rh1 C11 C12 -80.77(17) . . . no
C9 Rh1 C11 C16 158.3(4) . . . no
C10 Rh1 C11 C12 -118.3(2) . . . no
C10 Rh1 C11 C16 120.8(4) . . . no
C12 Rh1 C11 C10 118.3(2) . . . no
C12 Rh1 C11 C16 -120.9(4) . . . no
Cl1 Rh1 C12 C8 169.07(14) . . . no
Cl1 Rh1 C12 C11 -74.04(17) . . . no
Cl1 Rh1 C12 C17 49.7(3) . . . no
Cl2 Rh1 C12 C8 76.26(16) . . . no
Cl2 Rh1 C12 C11 -166.85(15) . . . no
Cl2 Rh1 C12 C17 -43.1(3) . . . no
C8 Rh1 C12 C11 116.9(2) . . . no
C8 Rh1 C12 C17 -119.4(4) . . . no
C9 Rh1 C12 C8 -36.49(16) . . . no
C9 Rh1 C12 C11 80.40(18) . . . no
C9 Rh1 C12 C17 -155.9(3) . . . no
C10 Rh1 C12 C8 -79.54(18) . . . no
C10 Rh1 C12 C11 37.35(17) . . . no
C10 Rh1 C12 C17 161.1(3) . . . no
C11 Rh1 C12 C8 -116.9(2) . . . no
C11 Rh1 C12 C17 123.8(4) . . . no
Rh1 N1 C5 C4 -39.9(3) . . . no
Rh1 N1 C5 C6 144.19(15) . . . no
N1 N1 C5 C4 175.0(2) 2_555 . . no
N1 N1 C5 C6 -1.0(3) 2_555 . . no
Rh1 N1 N1 Rh1 64.2(2) . 2_555 2_555 no
Rh1 N1 N1 C5 -147.30(17) . 2_555 2_555 no
C5 N1 N1 Rh1 -147.30(17) . 2_555 2_555 no
C5 N1 N1 C5 1.2(3) . 2_555 2_555 no
C3 N2 C1 N3 0.2(4) . . . no
C4 N2 C1 N3 -179.7(3) . . . no
C1 N2 C3 C2 -0.2(4) . . . no
C4 N2 C3 C2 179.7(3) . . . no
C1 N2 C4 C5 -96.8(3) . . . no
C3 N2 C4 C5 83.3(3) . . . no
C2 N3 C1 N2 -0.1(4) . . . no
C7 N3 C1 N2 179.2(3) . . . no
C1 N3 C2 C3 -0.1(4) . . . no
C7 N3 C2 C3 -179.3(3) . . . no
N3 C2 C3 N2 0.2(4) . . . no
N2 C4 C5 N1 -105.5(3) . . . no
N2 C4 C5 C6 69.5(3) . . . no
N1 C5 C6 C5 0.4(2) . . 2_555 no
C4 C5 C6 C5 -175.2(3) . . 2_555 no
Rh1 C8 C9 C10 61.8(2) . . . no
Rh1 C8 C9 C14 -122.1(3) . . . no
C12 C8 C9 Rh1 -59.5(2) . . . no
C12 C8 C9 C10 2.3(3) . . . no
C12 C8 C9 C14 178.5(3) . . . no
C13 C8 C9 Rh1 122.4(3) . . . no
C13 C8 C9 C10 -175.9(3) . . . no
C13 C8 C9 C14 0.3(5) . . . no
Rh1 C8 C12 C11 -62.1(2) . . . no
Rh1 C8 C12 C17 122.9(3) . . . no
C9 C8 C12 Rh1 60.0(2) . . . no
C9 C8 C12 C11 -2.1(4) . . . no
C9 C8 C12 C17 -177.1(3) . . . no
C13 C8 C12 Rh1 -122.0(3) . . . no
C13 C8 C12 C11 176.0(3) . . . no
C13 C8 C12 C17 1.0(5) . . . no
Rh1 C9 C10 C11 60.6(2) . . . no
Rh1 C9 C10 C15 -130.0(3) . . . no
C8 C9 C10 Rh1 -62.1(2) . . . no
C8 C9 C10 C11 -1.6(3) . . . no
C8 C9 C10 C15 167.9(3) . . . no
C14 C9 C10 Rh1 121.6(3) . . . no
C14 C9 C10 C11 -177.8(3) . . . no
C14 C9 C10 C15 -8.3(5) . . . no
Rh1 C10 C11 C12 60.8(2) . . . no
Rh1 C10 C11 C16 -120.0(3) . . . no
C9 C10 C11 Rh1 -60.6(2) . . . no
C9 C10 C11 C12 0.3(3) . . . no
C9 C10 C11 C16 179.4(3) . . . no
C15 C10 C11 Rh1 130.2(3) . . . no
C15 C10 C11 C12 -169.0(3) . . . no
C15 C10 C11 C16 10.2(5) . . . no
Rh1 C11 C12 C8 62.5(2) . . . no
Rh1 C11 C12 C17 -122.8(4) . . . no
C10 C11 C12 Rh1 -61.3(2) . . . no
C10 C11 C12 C8 1.1(3) . . . no
C10 C11 C12 C17 175.9(3) . . . no
C16 C11 C12 Rh1 119.5(3) . . . no
C16 C11 C12 C8 -178.0(3) . . . no
C16 C11 C12 C17 -3.3(6) . . . no

loop_
_platon_squeeze_void_nr
_platon_squeeze_void_average_x
_platon_squeeze_void_average_y
_platon_squeeze_void_average_z
_platon_squeeze_void_volume
_platon_squeeze_void_count_electrons
_platon_squeeze_void_content
1 0.250 0.250 0.000 117 17 ' '
2 0.750 0.250 0.500 117 17 ' '
3 0.750 0.750 0.000 117 17 ' '
4 0.250 0.750 0.500 117 17 ' '
